data_4061413
loop_
_publ_author_name
'Klein, Axel'
'Schurr, Thilo'
'Kn\"odler, Axel'
'Gudat, Dietrich'
'Klinkhammer, Karl-Wilhelm'
'Jain, Vimal K.'
'Z\'ali\<s, Stanislav'
'Kaim, Wolfgang'

_publ_section_title
;
Multiple Isomerism (cis/trans; syn/anti) in [(dmso)~2~Pt(aryl)~2~] Complexes: 
A Combined Structural, Spectroscopic, and Theoretical Investigation
;
_journal_issue 17
_journal_name_full Organometallics
_journal_page_first 4125
_journal_page_last 4131
_journal_paper_doi 10.1021/om050076+
_journal_volume 24
_journal_year 2005
_chemical_formula_sum 'C18 H26 O2 Pt S2'
_chemical_formula_weight 533.60
_chemical_name_common Bisdimethylsulfoxide-bis(2-tolyl)platinum
_chemical_name_systematic
;
cis-syn-Bisdimethylsulfoxide-bis(2-tolyl)platinum(II)
;
_space_group_IT_number 61
_symmetry_cell_setting orthorhombic
_symmetry_space_group_name_Hall '-P 2ac 2ab'
_symmetry_space_group_name_H-M 'P b c a'
_atom_sites_solution_hydrogens geom
_atom_sites_solution_primary direct
_atom_sites_solution_secondary difmap
_audit_creation_method SHELXL-97
_cell_angle_alpha 90.00
_cell_angle_beta 90.00
_cell_angle_gamma 90.00
_cell_formula_units_Z 8
_cell_length_a 9.05450(10)
_cell_length_b 15.0141(2)
_cell_length_c 29.1285(3)
_cell_measurement_temperature 293(2)
_cell_volume 3959.88(8)
_computing_cell_refinement 'HKL Scalepack (Otwinowski & Minor 1997)'
_computing_data_collection 'Collect (Nonius BV, 1997-2000)'
_computing_data_reduction 'HKL Denzo and Scalepack (Otwinowski & Minor 1997)'
_computing_molecular_graphics 'Siemens SHELXTL'
_computing_publication_material 'Siemens SHELXTL'
_computing_structure_refinement 'SHELXL-97 (Sheldrick, 1997)'
_computing_structure_solution 'SHELXS-97 (Sheldrick, 1990)'
_diffrn_ambient_temperature 293(2)
_diffrn_detector_area_resol_mean 9
_diffrn_measured_fraction_theta_full 0.991
_diffrn_measured_fraction_theta_max 0.991
_diffrn_measurement_device '95mm CCD camera on \k-goniostat'
_diffrn_measurement_device_type KappaCCD
_diffrn_measurement_method CCD
_diffrn_orient_matrix_type 'by Nonius Collect from scalepack cell'
_diffrn_orient_matrix_UB_11 -0.0714999
_diffrn_orient_matrix_UB_12 0.0455034
_diffrn_orient_matrix_UB_13 -0.0115978
_diffrn_orient_matrix_UB_21 -0.0643105
_diffrn_orient_matrix_UB_22 -0.0485785
_diffrn_orient_matrix_UB_23 -0.0123284
_diffrn_orient_matrix_UB_31 -0.0543086
_diffrn_orient_matrix_UB_32 -0.0023823
_diffrn_orient_matrix_UB_33 0.0298679
_diffrn_radiation_monochromator 'horizonally mounted graphite crystal'
_diffrn_radiation_source 'fine-focus sealed tube'
_diffrn_radiation_type MoK\a
_diffrn_radiation_wavelength 0.71073
_diffrn_reflns_av_R_equivalents 0.0699
_diffrn_reflns_av_sigmaI/netI 0.0381
_diffrn_reflns_limit_h_max 11
_diffrn_reflns_limit_h_min -11
_diffrn_reflns_limit_k_max 19
_diffrn_reflns_limit_k_min -17
_diffrn_reflns_limit_l_max 25
_diffrn_reflns_limit_l_min -37
_diffrn_reflns_number 39362
_diffrn_reflns_theta_full 27.50
_diffrn_reflns_theta_max 27.50
_diffrn_reflns_theta_min 2.80
_exptl_absorpt_coefficient_mu 7.304
_exptl_absorpt_correction_type numerical
_exptl_crystal_colour colourless
_exptl_crystal_density_diffrn 1.790
_exptl_crystal_density_method 'not measured'
_exptl_crystal_description fraction
_exptl_crystal_F_000 2080
_exptl_crystal_size_max 0.25
_exptl_crystal_size_mid 0.25
_exptl_crystal_size_min 0.1
_refine_diff_density_max 2.140
_refine_diff_density_min -1.304
_refine_diff_density_rms 0.199
_refine_ls_extinction_coef 0.00044(11)
_refine_ls_extinction_expression Fc^*^=kFc[1+0.001xFc^2^\l^3^/sin(2\q)]^-1/4^
_refine_ls_extinction_method SHELXL
_refine_ls_goodness_of_fit_ref 1.447
_refine_ls_hydrogen_treatment mixed
_refine_ls_matrix_type full
_refine_ls_number_parameters 215
_refine_ls_number_reflns 4509
_refine_ls_number_restraints 0
_refine_ls_restrained_S_all 1.447
_refine_ls_R_factor_all 0.0745
_refine_ls_R_factor_gt 0.0544
_refine_ls_shift/su_max 0.001
_refine_ls_shift/su_mean 0.000
_refine_ls_structure_factor_coef Fsqd
_refine_ls_weighting_details 'calc w=1/[\s^2^(Fo^2^)+(0.0478P)^2^+0.0000P] where P=(Fo^2^+2Fc^2^)/3'
_refine_ls_weighting_scheme calc
_refine_ls_wR_factor_gt 0.1166
_refine_ls_wR_factor_ref 0.1212
_reflns_number_gt 3544
_reflns_number_total 4509
_reflns_threshold_expression >2sigma(I)
_cod_database_code 4061413

loop_
_symmetry_equiv_pos_as_xyz
'x, y, z'
'-x+1/2, -y, z+1/2'
'x+1/2, -y+1/2, -z'
'-x, y+1/2, -z+1/2'
'-x, -y, -z'
'x-1/2, y, -z-1/2'
'-x-1/2, y-1/2, z'
'x, -y-1/2, z-1/2'

loop_
_atom_site_label
_atom_site_type_symbol
_atom_site_fract_x
_atom_site_fract_y
_atom_site_fract_z
_atom_site_U_iso_or_equiv
_atom_site_adp_type
_atom_site_occupancy
_atom_site_symmetry_multiplicity
_atom_site_calc_flag
_atom_site_refinement_flags
_atom_site_disorder_assembly
_atom_site_disorder_group
Pt1 Pt 0.11555(3) 0.412284(16) 0.102490(9) 0.04466(14) Uani 1 1 d . . .
S1 S 0.02632(17) 0.31743(10) 0.04557(6) 0.0489(4) Uani 1 1 d . . .
S2 S 0.31556(18) 0.44930(11) 0.05651(6) 0.0479(4) Uani 1 1 d . . .
O1 O 0.1361(5) 0.2515(3) 0.0292(2) 0.0623(14) Uani 1 1 d . . .
O2 O 0.2927(5) 0.4553(3) 0.00614(17) 0.0659(13) Uani 1 1 d . . .
C11 C -0.1368(8) 0.2558(5) 0.0610(3) 0.074(2) Uani 1 1 d . . .
H11A H -0.1705 0.2222 0.0350 0.111 Uiso 1 1 calc R . .
H11B H -0.2128 0.2964 0.0705 0.111 Uiso 1 1 calc R . .
H11C H -0.1141 0.2159 0.0858 0.111 Uiso 1 1 calc R . .
C12 C 0.4131(8) 0.5477(5) 0.0730(3) 0.064(2) Uani 1 1 d . . .
H12A H 0.4998 0.5541 0.0543 0.096 Uiso 1 1 calc R . .
H12B H 0.4415 0.5434 0.1047 0.096 Uiso 1 1 calc R . .
H12C H 0.3505 0.5987 0.0689 0.096 Uiso 1 1 calc R . .
C21 C -0.0426(9) 0.3749(5) -0.0030(3) 0.073(2) Uani 1 1 d . . .
H21A H -0.0717 0.3326 -0.0260 0.109 Uiso 1 1 calc R . .
H21B H 0.0329 0.4131 -0.0151 0.109 Uiso 1 1 calc R . .
H21C H -0.1265 0.4100 0.0059 0.109 Uiso 1 1 calc R . .
C22 C 0.4540(8) 0.3677(5) 0.0661(3) 0.071(2) Uani 1 1 d . . .
H22A H 0.5393 0.3813 0.0479 0.106 Uiso 1 1 calc R . .
H22B H 0.4167 0.3101 0.0577 0.106 Uiso 1 1 calc R . .
H22C H 0.4807 0.3674 0.0980 0.106 Uiso 1 1 calc R . .
C1 C 0.1991(8) 0.4821(4) 0.1572(2) 0.0554(18) Uani 1 1 d . . .
C2 C 0.1813(11) 0.5732(5) 0.1650(3) 0.076(2) Uani 1 1 d . . .
C3 C 0.2482(13) 0.6134(7) 0.2035(4) 0.095(3) Uani 1 1 d . . .
H3A H 0.2373 0.6742 0.2087 0.115 Uiso 1 1 calc R . .
C4 C 0.3295(15) 0.5621(10) 0.2333(4) 0.119(4) Uani 1 1 d . . .
H4A H 0.3733 0.5893 0.2585 0.143 Uiso 1 1 calc R . .
C5 C 0.3484(11) 0.4728(9) 0.2272(3) 0.097(3) Uani 1 1 d . . .
H5A H 0.4044 0.4395 0.2478 0.116 Uiso 1 1 calc R . .
C6 C 0.2820(9) 0.4333(6) 0.1898(3) 0.073(2) Uani 1 1 d . . .
H6A H 0.2922 0.3722 0.1859 0.088 Uiso 1 1 calc R . .
C7 C 0.1036(11) 0.6320(7) 0.1336(4) 0.104(3) Uani 1 1 d . . .
H7A H 0.0686 0.5984 0.1078 0.155 Uiso 1 1 calc R . .
H7B H 0.1695 0.6778 0.1232 0.155 Uiso 1 1 calc R . .
H7C H 0.0212 0.6587 0.1492 0.155 Uiso 1 1 calc R . .
C31 C -0.0502(8) 0.3745(5) 0.1448(2) 0.0564(17) Uani 1 1 d . . .
C32 C -0.1832(10) 0.4155(6) 0.1488(3) 0.075(2) Uani 1 1 d . . .
C33 C -0.2950(11) 0.3764(11) 0.1756(4) 0.114(4) Uani 1 1 d . . .
H33A H -0.3845 0.4059 0.1792 0.137 Uiso 1 1 calc R . .
C34 C -0.2743(15) 0.2952(11) 0.1964(4) 0.126(5) Uani 1 1 d . . .
H34A H -0.3518 0.2685 0.2122 0.151 Uiso 1 1 calc R . .
C35 C -0.1380(15) 0.2531(9) 0.1940(5) 0.124(4) Uani 1 1 d . . .
H35A H -0.1207 0.2002 0.2097 0.149 Uiso 1 1 calc R . .
C36 C -0.0304(12) 0.2913(7) 0.1681(3) 0.095(3) Uani 1 1 d . . .
H36A H 0.0599 0.2622 0.1654 0.114 Uiso 1 1 calc R . .
C37 C -0.2137(10) 0.4984(8) 0.1274(4) 0.115(4) Uani 1 1 d . . .
H37A H -0.2068 0.4918 0.0947 0.173 Uiso 1 1 calc R . .
H37B H -0.1434 0.5420 0.1376 0.173 Uiso 1 1 calc R . .
H37C H -0.3115 0.5174 0.1355 0.173 Uiso 1 1 calc R . .

loop_
_atom_site_aniso_label
_atom_site_aniso_U_11
_atom_site_aniso_U_22
_atom_site_aniso_U_33
_atom_site_aniso_U_23
_atom_site_aniso_U_13
_atom_site_aniso_U_12
Pt1 0.04913(19) 0.0458(2) 0.0390(2) -0.00278(11) 0.00078(11) 0.00494(10)
S1 0.0502(9) 0.0462(9) 0.0502(11) -0.0054(7) -0.0049(8) 0.0054(7)
S2 0.0496(10) 0.0511(9) 0.0430(11) -0.0014(8) 0.0015(7) 0.0054(7)
O1 0.070(3) 0.050(3) 0.067(4) -0.014(2) 0.004(2) 0.013(2)
O2 0.067(3) 0.085(4) 0.045(3) 0.001(3) 0.003(2) 0.005(3)
C11 0.068(5) 0.076(5) 0.077(7) -0.017(4) 0.004(4) -0.011(4)
C12 0.068(5) 0.052(4) 0.072(6) -0.004(4) 0.011(4) -0.014(3)
C21 0.100(6) 0.059(4) 0.059(6) -0.002(4) -0.036(5) 0.001(4)
C22 0.059(5) 0.072(5) 0.081(6) -0.012(4) 0.000(4) 0.019(4)
C1 0.065(4) 0.062(4) 0.039(4) -0.010(3) 0.013(3) -0.013(3)
C2 0.103(7) 0.062(5) 0.062(6) -0.012(4) 0.019(5) -0.006(4)
C3 0.133(9) 0.089(6) 0.065(7) -0.033(6) 0.020(6) -0.018(6)
C4 0.140(10) 0.154(11) 0.063(8) -0.024(8) 0.014(7) -0.066(9)
C5 0.097(7) 0.151(10) 0.043(6) 0.004(6) -0.009(5) -0.032(7)
C6 0.079(5) 0.097(6) 0.043(5) 0.003(4) -0.005(4) -0.020(4)
C7 0.152(10) 0.075(6) 0.083(9) -0.005(6) 0.010(6) 0.019(6)
C31 0.060(5) 0.076(5) 0.033(4) -0.009(4) 0.003(3) -0.012(4)
C32 0.066(5) 0.104(7) 0.056(6) -0.017(5) 0.003(4) -0.002(5)
C33 0.066(6) 0.205(13) 0.071(8) -0.041(9) 0.009(5) -0.034(8)
C34 0.102(9) 0.198(14) 0.077(9) -0.003(8) 0.019(7) -0.073(10)
C35 0.119(10) 0.160(12) 0.092(10) 0.012(8) 0.010(7) -0.056(8)
C36 0.114(8) 0.111(7) 0.061(6) 0.003(5) 0.014(5) -0.048(6)
C37 0.064(6) 0.150(11) 0.133(10) -0.021(8) -0.002(6) 0.017(6)

loop_
_atom_type_symbol
_atom_type_description
_atom_type_scat_dispersion_real
_atom_type_scat_dispersion_imag
_atom_type_scat_source
Pt Pt -1.7033 8.3905 'International Tables Vol C Tables 4.2.6.8 and 6.1.1.4'
S S 0.1246 0.1234 'International Tables Vol C Tables 4.2.6.8 and 6.1.1.4'
O O 0.0106 0.0060 'International Tables Vol C Tables 4.2.6.8 and 6.1.1.4'
C C 0.0033 0.0016 'International Tables Vol C Tables 4.2.6.8 and 6.1.1.4'
H H 0.0000 0.0000 'International Tables Vol C Tables 4.2.6.8 and 6.1.1.4'

loop_
_geom_angle_atom_site_label_1
_geom_angle_atom_site_label_2
_geom_angle_atom_site_label_3
_geom_angle
_geom_angle_site_symmetry_1
_geom_angle_site_symmetry_3
_geom_angle_publ_flag
C31 Pt1 C1 86.8(3) . . ?
C31 Pt1 S2 176.3(2) . . ?
C1 Pt1 S2 92.19(19) . . ?
C31 Pt1 S1 90.3(2) . . ?
C1 Pt1 S1 173.0(2) . . ?
S2 Pt1 S1 90.36(6) . . ?
O1 S1 C21 107.8(4) . . ?
O1 S1 C11 106.7(3) . . ?
C21 S1 C11 99.3(4) . . ?
O1 S1 Pt1 113.9(2) . . ?
C21 S1 Pt1 113.1(3) . . ?
C11 S1 Pt1 114.9(3) . . ?
O2 S2 C22 107.2(3) . . ?
O2 S2 C12 106.5(4) . . ?
C22 S2 C12 100.3(4) . . ?
O2 S2 Pt1 118.4(2) . . ?
C22 S2 Pt1 107.1(3) . . ?
C12 S2 Pt1 115.4(3) . . ?
C2 C1 C6 117.3(8) . . ?
C2 C1 Pt1 125.7(6) . . ?
C6 C1 Pt1 116.9(5) . . ?
C1 C2 C3 119.9(9) . . ?
C1 C2 C7 123.3(9) . . ?
C3 C2 C7 116.6(9) . . ?
C4 C3 C2 119.5(10) . . ?
C5 C4 C3 122.5(11) . . ?
C4 C5 C6 118.1(11) . . ?
C5 C6 C1 122.7(9) . . ?
C32 C31 C36 117.7(8) . . ?
C32 C31 Pt1 125.7(6) . . ?
C36 C31 Pt1 116.1(6) . . ?
C31 C32 C33 119.8(10) . . ?
C31 C32 C37 122.1(9) . . ?
C33 C32 C37 118.0(10) . . ?
C34 C33 C32 121.2(12) . . ?
C33 C34 C35 120.1(11) . . ?
C36 C35 C34 118.3(13) . . ?
C35 C36 C31 122.8(11) . . ?

loop_
_geom_bond_atom_site_label_1
_geom_bond_atom_site_label_2
_geom_bond_distance
_geom_bond_site_symmetry_2
_geom_bond_publ_flag
Pt1 C31 2.022(7) . ?
Pt1 C1 2.051(7) . ?
Pt1 S2 2.3199(17) . ?
Pt1 S1 2.3303(17) . ?
S1 O1 1.481(4) . ?
S1 C21 1.770(7) . ?
S1 C11 1.801(7) . ?
S2 O2 1.484(5) . ?
S2 C22 1.775(7) . ?
S2 C12 1.788(7) . ?
C1 C2 1.397(10) . ?
C1 C6 1.416(11) . ?
C2 C3 1.411(13) . ?
C2 C7 1.452(13) . ?
C3 C4 1.374(16) . ?
C4 C5 1.363(15) . ?
C5 C6 1.379(12) . ?
C31 C32 1.357(12) . ?
C31 C36 1.433(12) . ?
C32 C33 1.406(14) . ?
C32 C37 1.419(13) . ?
C33 C34 1.375(17) . ?
C34 C35 1.389(17) . ?
C35 C36 1.359(14) . ?

loop_
_geom_torsion_atom_site_label_1
_geom_torsion_atom_site_label_2
_geom_torsion_atom_site_label_3
_geom_torsion_atom_site_label_4
_geom_torsion
_geom_torsion_site_symmetry_1
_geom_torsion_site_symmetry_2
_geom_torsion_site_symmetry_3
_geom_torsion_site_symmetry_4
_geom_torsion_publ_flag
C31 Pt1 S1 O1 -123.5(3) . . . . ?
C1 Pt1 S1 O1 -58.6(16) . . . . ?
S2 Pt1 S1 O1 52.9(3) . . . . ?
C31 Pt1 S1 C21 113.0(4) . . . . ?
C1 Pt1 S1 C21 177.9(16) . . . . ?
S2 Pt1 S1 C21 -70.6(3) . . . . ?
C31 Pt1 S1 C11 0.0(4) . . . . ?
C1 Pt1 S1 C11 64.9(16) . . . . ?
S2 Pt1 S1 C11 176.3(3) . . . . ?
C31 Pt1 S2 O2 135(3) . . . . ?
C1 Pt1 S2 O2 -151.2(3) . . . . ?
S1 Pt1 S2 O2 35.3(2) . . . . ?
C31 Pt1 S2 C22 14(3) . . . . ?
C1 Pt1 S2 C22 87.5(4) . . . . ?
S1 Pt1 S2 C22 -86.0(3) . . . . ?
C31 Pt1 S2 C12 -97(3) . . . . ?
C1 Pt1 S2 C12 -23.2(4) . . . . ?
S1 Pt1 S2 C12 163.2(3) . . . . ?
C31 Pt1 C1 C2 -98.7(7) . . . . ?
S2 Pt1 C1 C2 84.8(7) . . . . ?
S1 Pt1 C1 C2 -163.8(12) . . . . ?
C31 Pt1 C1 C6 81.3(6) . . . . ?
S2 Pt1 C1 C6 -95.2(5) . . . . ?
S1 Pt1 C1 C6 16(2) . . . . ?
C6 C1 C2 C3 1.6(12) . . . . ?
Pt1 C1 C2 C3 -178.3(6) . . . . ?
C6 C1 C2 C7 177.7(8) . . . . ?
Pt1 C1 C2 C7 -2.2(13) . . . . ?
C1 C2 C3 C4 -0.5(15) . . . . ?
C7 C2 C3 C4 -176.8(10) . . . . ?
C2 C3 C4 C5 -0.2(17) . . . . ?
C3 C4 C5 C6 -0.4(16) . . . . ?
C4 C5 C6 C1 1.6(14) . . . . ?
C2 C1 C6 C5 -2.3(12) . . . . ?
Pt1 C1 C6 C5 177.7(7) . . . . ?
C1 Pt1 C31 C32 94.4(7) . . . . ?
S2 Pt1 C31 C32 168(3) . . . . ?
S1 Pt1 C31 C32 -91.9(7) . . . . ?
C1 Pt1 C31 C36 -93.6(6) . . . . ?
S2 Pt1 C31 C36 -20(4) . . . . ?
S1 Pt1 C31 C36 80.1(6) . . . . ?
C36 C31 C32 C33 0.7(12) . . . . ?
Pt1 C31 C32 C33 172.6(7) . . . . ?
C36 C31 C32 C37 179.5(9) . . . . ?
Pt1 C31 C32 C37 -8.6(12) . . . . ?
C31 C32 C33 C34 -2.6(15) . . . . ?
C37 C32 C33 C34 178.5(11) . . . . ?
C32 C33 C34 C35 4.5(18) . . . . ?
C33 C34 C35 C36 -4.3(19) . . . . ?
C34 C35 C36 C31 2.5(17) . . . . ?
C32 C31 C36 C35 -0.7(13) . . . . ?
Pt1 C31 C36 C35 -173.4(8) . . . . ?
